data_2221161
loop_
_publ_author_name
'Wu, Tian-Quan'
'Xia, Lin'
'Hu, Ai-Xi'
'Ye, Jiao'

_publ_section_title
;
 1-(4-Chlorophenyl)-4,4-dimethylpent-1-en-3-one
;
_journal_coeditor_code PV2132
_journal_issue 3
_journal_name_full 'Acta Crystallographica Section E'
_journal_page_first o653
_journal_paper_doi 10.1107/S1600536809004358
_journal_volume 65
_journal_year 2009
_chemical_formula_iupac 'C13 H15 Cl O'
_chemical_formula_moiety 'C13 H15 Cl O'
_chemical_formula_sum 'C13 H15 Cl O'
_chemical_formula_weight 222.70
_chemical_melting_point 360
_chemical_name_systematic
;
1-(4-Chlorophenyl)-4,4-dimethylpent-1-en-3-one
;
_space_group_IT_number 2
_symmetry_cell_setting triclinic
_symmetry_space_group_name_Hall '-P 1'
_symmetry_space_group_name_H-M 'P -1'
_atom_sites_solution_hydrogens geom
_atom_sites_solution_primary direct
_atom_sites_solution_secondary difmap
_audit_creation_method SHELXL-97
_cell_angle_alpha 103.4870(10)
_cell_angle_beta 101.1600(10)
_cell_angle_gamma 103.6970(10)
_cell_formula_units_Z 2
_cell_length_a 5.6831(4)
_cell_length_b 9.9156(6)
_cell_length_c 11.3731(7)
_cell_measurement_reflns_used 3394
_cell_measurement_temperature 173(2)
_cell_measurement_theta_max 26.99
_cell_measurement_theta_min 2.21
_cell_volume 584.12(7)
_computing_cell_refinement 'SAINT-Plus (Bruker, 2003)'
_computing_data_collection 'SMART (Bruker, 2001)'
_computing_data_reduction 'SAINT-Plus (Bruker, 2003)'
_computing_molecular_graphics 'SHELXTL (Sheldrick, 2008)'
_computing_publication_material 'SHELXTL (Sheldrick, 2008)'
_computing_structure_refinement 'SHELXL97 (Sheldrick, 2008)'
_computing_structure_solution 'SHELXS97 (Sheldrick, 2008)'
_diffrn_ambient_temperature 173(2)
_diffrn_measured_fraction_theta_full 0.984
_diffrn_measured_fraction_theta_max 0.984
_diffrn_measurement_device_type 'Bruker SMART 1000 CCD'
_diffrn_measurement_method \w
_diffrn_radiation_monochromator graphite
_diffrn_radiation_source 'fine-focus sealed tube'
_diffrn_radiation_type MoK\a
_diffrn_radiation_wavelength 0.71073
_diffrn_reflns_av_R_equivalents 0.0161
_diffrn_reflns_av_sigmaI/netI 0.0210
_diffrn_reflns_limit_h_max 7
_diffrn_reflns_limit_h_min -6
_diffrn_reflns_limit_k_max 11
_diffrn_reflns_limit_k_min -12
_diffrn_reflns_limit_l_max 13
_diffrn_reflns_limit_l_min -13
_diffrn_reflns_number 4545
_diffrn_reflns_theta_full 26.00
_diffrn_reflns_theta_max 26.00
_diffrn_reflns_theta_min 1.91
_diffrn_standards_number 0
_exptl_absorpt_coefficient_mu 0.298
_exptl_absorpt_correction_T_max 0.9401
_exptl_absorpt_correction_T_min 0.8752
_exptl_absorpt_correction_type multi-scan
_exptl_absorpt_process_details '(SADABS; Sheldrick, 2004)'
_exptl_crystal_colour colorless
_exptl_crystal_density_diffrn 1.266
_exptl_crystal_density_method 'not measured'
_exptl_crystal_description block
_exptl_crystal_F_000 236
_exptl_crystal_size_max 0.46
_exptl_crystal_size_mid 0.31
_exptl_crystal_size_min 0.21
_refine_diff_density_max 0.263
_refine_diff_density_min -0.243
_refine_ls_extinction_method none
_refine_ls_goodness_of_fit_ref 1.072
_refine_ls_hydrogen_treatment constr
_refine_ls_matrix_type full
_refine_ls_number_parameters 139
_refine_ls_number_reflns 2251
_refine_ls_number_restraints 0
_refine_ls_restrained_S_all 1.072
_refine_ls_R_factor_all 0.0368
_refine_ls_R_factor_gt 0.0315
_refine_ls_shift/su_max 0.001
_refine_ls_shift/su_mean 0.000
_refine_ls_structure_factor_coef Fsqd
_refine_ls_weighting_details 'calc w=1/[\s^2^(Fo^2^)+(0.0518P)^2^+0.1538P] where P=(Fo^2^+2Fc^2^)/3'
_refine_ls_weighting_scheme calc
_refine_ls_wR_factor_gt 0.0893
_refine_ls_wR_factor_ref 0.0938
_reflns_number_gt 1989
_reflns_number_total 2251
_reflns_threshold_expression I>2\s(I)
_cod_data_source_file pv2132.cif
_cod_data_source_block I
_cod_depositor_comments
;
The following automatic conversions were performed:
'_symmetry_cell_setting' value 'Triclinic' changed to 'triclinic'
according to '/home/saulius/struct/CIF-dictionaries/cif_core.dic'
dictionary named 'cif_core.dic' version 2.4.1 from 2010-06-29.

Automatic conversion script
Id: cif_fix_enum 1527 2010-12-29 10:47:43Z saulius 

The following automatic conversions were performed:

'_symmetry_cell_setting' value 'Triclinic' changed to 'triclinic'
according to /home/saulius/struct/CIF-dictionaries/cif_core.dic
dictionary named 'cif_core.dic' version 2.4.1 from 2010-06-29.

Automatic conversion script
Id: cif_fix_values 1715 2011-07-08 13:25:40Z adriana 
;
_cod_database_code 2221161
_cod_database_fobs_code 2221161

loop_
_symmetry_equiv_pos_as_xyz
'x, y, z'
'-x, -y, -z'

loop_
_atom_site_type_symbol
_atom_site_label
_atom_site_fract_x
_atom_site_fract_y
_atom_site_fract_z
_atom_site_U_iso_or_equiv
_atom_site_adp_type
_atom_site_calc_flag
_atom_site_refinement_flags
_atom_site_occupancy
_atom_site_disorder_assembly
_atom_site_disorder_group
Cl Cl1 1.79614(7) 1.22580(4) 1.45960(3) 0.03998(15) Uani d . 1 . .
C C1 0.8701(3) 0.81783(15) 1.07764(13) 0.0281(3) Uani d . 1 . .
H H1 0.7164 0.8160 1.0994 0.034 Uiso calc R 1 . .
C C2 0.8553(3) 0.73017(15) 0.96684(13) 0.0292(3) Uani d . 1 . .
H H2 1.0047 0.7274 0.9420 0.035 Uiso calc R 1 . .
C C3 0.6090(3) 0.63638(15) 0.88112(13) 0.0274(3) Uani d . 1 . .
C C4 0.6118(3) 0.51705(15) 0.76919(13) 0.0275(3) Uani d . 1 . .
C C5 0.3442(3) 0.43184(18) 0.69238(15) 0.0415(4) Uani d . 1 . .
H H5A 0.2516 0.3883 0.7452 0.062 Uiso calc R 1 . .
H H5B 0.3480 0.3550 0.6213 0.062 Uiso calc R 1 . .
H H5C 0.2609 0.4974 0.6612 0.062 Uiso calc R 1 . .
C C6 0.7443(3) 0.41555(16) 0.81908(14) 0.0347(3) Uani d . 1 . .
H H6A 0.6574 0.3762 0.8757 0.052 Uiso calc R 1 . .
H H6B 0.9188 0.4701 0.8647 0.052 Uiso calc R 1 . .
H H6C 0.7412 0.3357 0.7487 0.052 Uiso calc R 1 . .
C C7 0.7574(3) 0.58705(17) 0.68748(14) 0.0361(3) Uani d . 1 . .
H H7A 0.7492 0.5121 0.6122 0.054 Uiso calc R 1 . .
H H7B 0.9330 0.6345 0.7350 0.054 Uiso calc R 1 . .
H H7C 0.6827 0.6593 0.6631 0.054 Uiso calc R 1 . .
C C8 1.0991(3) 0.91697(14) 1.16967(13) 0.0273(3) Uani d . 1 . .
C C9 1.3206(3) 0.96763(15) 1.13599(13) 0.0310(3) Uani d . 1 . .
H H9 1.3244 0.9365 1.0510 0.037 Uiso calc R 1 . .
C C10 1.5339(3) 1.06235(16) 1.22452(14) 0.0316(3) Uani d . 1 . .
H H10 1.6825 1.0972 1.2005 0.038 Uiso calc R 1 . .
C C11 1.5282(3) 1.10569(14) 1.34851(13) 0.0291(3) Uani d . 1 . .
C C12 1.3137(3) 1.05773(16) 1.38509(14) 0.0328(3) Uani d . 1 . .
H H12 1.3126 1.0879 1.4706 0.039 Uiso calc R 1 . .
C C13 1.0999(3) 0.96487(15) 1.29538(14) 0.0312(3) Uani d . 1 . .
H H13 0.9506 0.9331 1.3199 0.037 Uiso calc R 1 . .
O O1 0.41421(19) 0.65539(12) 0.90060(10) 0.0373(3) Uani d . 1 . .

loop_
_atom_site_aniso_label
_atom_site_aniso_U_11
_atom_site_aniso_U_22
_atom_site_aniso_U_33
_atom_site_aniso_U_12
_atom_site_aniso_U_13
_atom_site_aniso_U_23
Cl1 0.0345(2) 0.0357(2) 0.0361(2) 0.00107(16) 0.00176(15) 0.00061(16)
C1 0.0257(7) 0.0273(7) 0.0319(7) 0.0092(5) 0.0075(6) 0.0087(6)
C2 0.0238(7) 0.0309(7) 0.0321(7) 0.0091(6) 0.0080(5) 0.0063(6)
C3 0.0254(7) 0.0293(7) 0.0287(7) 0.0088(6) 0.0075(5) 0.0093(6)
C4 0.0246(7) 0.0287(7) 0.0271(7) 0.0079(5) 0.0056(5) 0.0053(6)
C5 0.0286(8) 0.0434(9) 0.0394(8) 0.0077(7) 0.0024(6) -0.0039(7)
C6 0.0376(8) 0.0324(8) 0.0378(8) 0.0137(6) 0.0122(6) 0.0121(6)
C7 0.0434(9) 0.0384(8) 0.0333(8) 0.0166(7) 0.0163(7) 0.0134(6)
C8 0.0289(7) 0.0237(7) 0.0299(7) 0.0106(6) 0.0065(5) 0.0071(5)
C9 0.0318(8) 0.0323(7) 0.0277(7) 0.0087(6) 0.0085(6) 0.0068(6)
C10 0.0272(7) 0.0324(7) 0.0342(8) 0.0067(6) 0.0087(6) 0.0097(6)
C11 0.0283(7) 0.0219(6) 0.0320(7) 0.0065(5) 0.0024(6) 0.0039(5)
C12 0.0360(8) 0.0310(7) 0.0284(7) 0.0095(6) 0.0081(6) 0.0039(6)
C13 0.0286(7) 0.0312(7) 0.0333(7) 0.0081(6) 0.0112(6) 0.0067(6)
O1 0.0247(5) 0.0442(6) 0.0382(6) 0.0109(5) 0.0093(4) 0.0016(5)

loop_
_atom_type_symbol
_atom_type_description
_atom_type_scat_dispersion_real
_atom_type_scat_dispersion_imag
_atom_type_scat_source
C C 0.0033 0.0016 'International Tables Vol C Tables 4.2.6.8 and 6.1.1.4'
H H 0.0000 0.0000 'International Tables Vol C Tables 4.2.6.8 and 6.1.1.4'
O O 0.0106 0.0060 'International Tables Vol C Tables 4.2.6.8 and 6.1.1.4'
Cl Cl 0.1484 0.1585 'International Tables Vol C Tables 4.2.6.8 and 6.1.1.4'

loop_
_geom_angle_atom_site_label_1
_geom_angle_atom_site_label_2
_geom_angle_atom_site_label_3
_geom_angle_site_symmetry_1
_geom_angle_site_symmetry_3
_geom_angle
_geom_angle_publ_flag
C2 C1 C8 . . 126.64(13) ?
C2 C1 H1 . . 116.7 ?
C8 C1 H1 . . 116.7 ?
C1 C2 C3 . . 121.13(13) ?
C1 C2 H2 . . 119.4 ?
C3 C2 H2 . . 119.4 ?
O1 C3 C2 . . 120.51(13) ?
O1 C3 C4 . . 122.12(13) ?
C2 C3 C4 . . 117.37(12) ?
C5 C4 C3 . . 110.10(12) ?
C5 C4 C7 . . 109.81(12) ?
C3 C4 C7 . . 108.91(11) ?
C5 C4 C6 . . 110.00(12) ?
C3 C4 C6 . . 108.29(11) ?
C7 C4 C6 . . 109.71(12) ?
C4 C5 H5A . . 109.5 ?
C4 C5 H5B . . 109.5 ?
H5A C5 H5B . . 109.5 ?
C4 C5 H5C . . 109.5 ?
H5A C5 H5C . . 109.5 ?
H5B C5 H5C . . 109.5 ?
C4 C6 H6A . . 109.5 ?
C4 C6 H6B . . 109.5 ?
H6A C6 H6B . . 109.5 ?
C4 C6 H6C . . 109.5 ?
H6A C6 H6C . . 109.5 ?
H6B C6 H6C . . 109.5 ?
C4 C7 H7A . . 109.5 ?
C4 C7 H7B . . 109.5 ?
H7A C7 H7B . . 109.5 ?
C4 C7 H7C . . 109.5 ?
H7A C7 H7C . . 109.5 ?
H7B C7 H7C . . 109.5 ?
C13 C8 C9 . . 118.03(13) ?
C13 C8 C1 . . 119.85(13) ?
C9 C8 C1 . . 122.13(13) ?
C10 C9 C8 . . 121.03(13) ?
C10 C9 H9 . . 119.5 ?
C8 C9 H9 . . 119.5 ?
C9 C10 C11 . . 119.20(13) ?
C9 C10 H10 . . 120.4 ?
C11 C10 H10 . . 120.4 ?
C12 C11 C10 . . 121.34(13) ?
C12 C11 Cl1 . . 119.52(11) ?
C10 C11 Cl1 . . 119.13(11) ?
C11 C12 C13 . . 119.01(13) ?
C11 C12 H12 . . 120.5 ?
C13 C12 H12 . . 120.5 ?
C12 C13 C8 . . 121.37(13) ?
C12 C13 H13 . . 119.3 ?
C8 C13 H13 . . 119.3 ?

loop_
_geom_bond_atom_site_label_1
_geom_bond_atom_site_label_2
_geom_bond_site_symmetry_2
_geom_bond_distance
_geom_bond_publ_flag
Cl1 C11 . 1.7401(15) ?
C1 C2 . 1.328(2) ?
C1 C8 . 1.464(2) ?
C1 H1 . 0.9500 ?
C2 C3 . 1.4855(19) ?
C2 H2 . 0.9500 ?
C3 O1 . 1.2185(17) ?
C3 C4 . 1.5281(19) ?
C4 C5 . 1.5242(19) ?
C4 C7 . 1.535(2) ?
C4 C6 . 1.5368(19) ?
C5 H5A . 0.9800 ?
C5 H5B . 0.9800 ?
C5 H5C . 0.9800 ?
C6 H6A . 0.9800 ?
C6 H6B . 0.9800 ?
C6 H6C . 0.9800 ?
C7 H7A . 0.9800 ?
C7 H7B . 0.9800 ?
C7 H7C . 0.9800 ?
C8 C13 . 1.396(2) ?
C8 C9 . 1.400(2) ?
C9 C10 . 1.383(2) ?
C9 H9 . 0.9500 ?
C10 C11 . 1.384(2) ?
C10 H10 . 0.9500 ?
C11 C12 . 1.378(2) ?
C12 C13 . 1.385(2) ?
C12 H12 . 0.9500 ?
C13 H13 . 0.9500 ?

loop_
_geom_torsion_atom_site_label_1
_geom_torsion_atom_site_label_2
_geom_torsion_atom_site_label_3
_geom_torsion_atom_site_label_4
_geom_torsion_site_symmetry_1
_geom_torsion_site_symmetry_2
_geom_torsion_site_symmetry_3
_geom_torsion_site_symmetry_4
_geom_torsion
_geom_torsion_publ_flag
C8 C1 C2 C3 . . . . -178.96(13) ?
C1 C2 C3 O1 . . . . 12.6(2) ?
C1 C2 C3 C4 . . . . -167.46(13) ?
O1 C3 C4 C5 . . . . -0.29(19) ?
C2 C3 C4 C5 . . . . 179.76(12) ?
O1 C3 C4 C7 . . . . 120.17(15) ?
C2 C3 C4 C7 . . . . -59.79(16) ?
O1 C3 C4 C6 . . . . -120.59(15) ?
C2 C3 C4 C6 . . . . 59.46(16) ?
C2 C1 C8 C13 . . . . -158.39(14) ?
C2 C1 C8 C9 . . . . 22.2(2) ?
C13 C8 C9 C10 . . . . 0.0(2) ?
C1 C8 C9 C10 . . . . 179.39(13) ?
C8 C9 C10 C11 . . . . 0.9(2) ?
C9 C10 C11 C12 . . . . -0.8(2) ?
C9 C10 C11 Cl1 . . . . -179.58(11) ?
C10 C11 C12 C13 . . . . -0.3(2) ?
Cl1 C11 C12 C13 . . . . 178.49(11) ?
C11 C12 C13 C8 . . . . 1.3(2) ?
C9 C8 C13 C12 . . . . -1.1(2) ?
C1 C8 C13 C12 . . . . 179.47(13) ?

loop_
_cod_related_entry_id
_cod_related_entry_database
_cod_related_entry_code
1 ChemSpider 4534668
